data_2108529
loop_
_publ_author_name
'Zhang, Shunlin'
'Gao, Sheng'
'Wang, Xin'
'He, Xin'
'Zhao, Jing'
'Zhu, Dunru'

_publ_section_title
;
 Two topologically different 3D Cu^II^ metal--organic frameworks assembled
 from the same ligands: control of reaction conditions
;
_journal_coeditor_code UM5032
_journal_issue 6
_journal_name_full 'Acta Crystallographica Section B'
_journal_page_first
;
;
_journal_paper_doi 10.1107/S2052520619013209
_journal_volume 75
_journal_year 2019
_chemical_formula_moiety 'C39 H28 Cu2 N5 O11 S2, 1.7(H2 O)'
_chemical_formula_sum 'C39 H31.4 Cu2 N5 O12.7 S2'
_chemical_formula_weight 964.51
_space_group_crystal_system monoclinic
_space_group_IT_number 14
_space_group_name_Hall '-P 2yn'
_space_group_name_H-M_alt 'P 1 21/n 1'
_atom_sites_solution_hydrogens mixed
_audit_creation_method SHELXL-2018/3
_cell_angle_alpha 90
_cell_angle_beta 99.510(2)
_cell_angle_gamma 90
_cell_formula_units_Z 4
_cell_length_a 11.1292(9)
_cell_length_b 18.8549(14)
_cell_length_c 19.3898(14)
_cell_measurement_reflns_used 6866
_cell_measurement_temperature 296(2)
_cell_measurement_theta_max 25.39
_cell_measurement_theta_min 2.81
_cell_volume 4012.8(5)
_computing_cell_refinement 'SAINT (Bruker, 2005)'
_computing_data_collection 'APEX2 (Bruker, 2005)'
_computing_data_reduction SAINT
_computing_molecular_graphics SHELXTL
_computing_publication_material SHELXTL
_computing_structure_refinement 'SHELXL-2018/3 (Sheldrick, 2018)'
_computing_structure_solution 'SHELXS-2018/3 (Sheldrick, 2018)'
_diffrn_ambient_temperature 296(2)
_diffrn_measured_fraction_theta_full 1.000
_diffrn_measured_fraction_theta_max 0.920
_diffrn_measurement_device_type 'Bruker APEXII CCD'
_diffrn_measurement_method '\w scans'
_diffrn_radiation_type MoK\a
_diffrn_radiation_wavelength 0.71073
_diffrn_reflns_av_R_equivalents 0.0306
_diffrn_reflns_av_unetI/netI 0.0310
_diffrn_reflns_Laue_measured_fraction_full 1.000
_diffrn_reflns_Laue_measured_fraction_max 0.920
_diffrn_reflns_limit_h_max 13
_diffrn_reflns_limit_h_min -14
_diffrn_reflns_limit_k_max 24
_diffrn_reflns_limit_k_min -24
_diffrn_reflns_limit_l_max 25
_diffrn_reflns_limit_l_min -25
_diffrn_reflns_number 31184
_diffrn_reflns_point_group_measured_fraction_full 1.000
_diffrn_reflns_point_group_measured_fraction_max 0.920
_diffrn_reflns_theta_full 25.242
_diffrn_reflns_theta_max 27.322
_diffrn_reflns_theta_min 1.517
_exptl_absorpt_coefficient_mu 1.236
_exptl_absorpt_correction_T_max 0.831
_exptl_absorpt_correction_T_min 0.742
_exptl_absorpt_correction_type multi-scan
_exptl_absorpt_process_details 'SADABS (Bruker, 2005)'
_exptl_crystal_colour blue
_exptl_crystal_density_diffrn 1.597
_exptl_crystal_description block
_exptl_crystal_F_000 1968
_exptl_crystal_size_max 0.250
_exptl_crystal_size_mid 0.230
_exptl_crystal_size_min 0.150
_refine_diff_density_max 0.648
_refine_diff_density_min -0.674
_refine_diff_density_rms 0.069
_refine_ls_extinction_method none
_refine_ls_goodness_of_fit_ref 1.031
_refine_ls_hydrogen_treatment constr
_refine_ls_matrix_type full
_refine_ls_number_parameters 605
_refine_ls_number_reflns 8337
_refine_ls_number_restraints 96
_refine_ls_restrained_S_all 1.085
_refine_ls_R_factor_all 0.0485
_refine_ls_R_factor_gt 0.0383
_refine_ls_shift/su_max 0.003
_refine_ls_shift/su_mean 0.000
_refine_ls_structure_factor_coef Fsqd
_refine_ls_weighting_details 'w=1/[\s^2^(Fo^2^)+(0.0496P)^2^+4.2886P] where P=(Fo^2^+2Fc^2^)/3'
_refine_ls_weighting_scheme calc
_refine_ls_wR_factor_gt 0.0966
_refine_ls_wR_factor_ref 0.1020
_reflns_Friedel_coverage 0.000
_reflns_number_gt 6985
_reflns_number_total 9063
_reflns_threshold_expression 'I > 2\s(I)'
_cod_data_source_file um5032sup1.cif
_cod_data_source_block 1
_cod_original_sg_symbol_H-M 'P 21/n'
_cod_original_formula_sum 'C39 H31.40 Cu2 N5 O12.70 S2'
_cod_database_code 2108529
_shelx_shelxl_version_number 2018/3
_shelx_space_group_comment
;
The symmetry employed for this shelxl refinement is uniquely defined
by the following loop, which should always be used as a source of
symmetry information in preference to the above space-group names.
They are only intended as comments.
;
_shelx_estimated_absorpt_t_min 0.727
_shelx_estimated_absorpt_t_max 0.831

loop_
_space_group_symop_operation_xyz
'x, y, z'
'-x+1/2, y+1/2, -z+1/2'
'-x, -y, -z'
'x-1/2, -y-1/2, z-1/2'

loop_
_atom_site_label
_atom_site_type_symbol
_atom_site_fract_x
_atom_site_fract_y
_atom_site_fract_z
_atom_site_U_iso_or_equiv
_atom_site_adp_type
_atom_site_occupancy
_atom_site_site_symmetry_order
_atom_site_calc_flag
_atom_site_refinement_flags_posn
_atom_site_refinement_flags_adp
_atom_site_refinement_flags_occupancy
_atom_site_disorder_assembly
_atom_site_disorder_group
Cu1 Cu 0.57677(3) 0.51744(2) 0.78744(2) 0.02044(9) Uani 1 1 d . . . . .
Cu2 Cu 0.26096(3) 0.75087(2) 1.03910(2) 0.02661(10) Uani 1 1 d . . . . .
S1 S 0.43184(6) 0.68101(3) 1.18191(3) 0.02705(15) Uani 1 1 d . . . . .
S2 S 0.79224(7) 0.79826(4) 1.07636(4) 0.03847(18) Uani 1 1 d . . . . .
O1 O 0.59609(17) 0.53922(10) 0.88619(10) 0.0313(4) Uani 1 1 d . . . . .
O2 O 0.6123(2) 0.64913(12) 0.84798(10) 0.0400(5) Uani 1 1 d . . . . .
O4 O 0.6742(6) 0.7274(4) 1.4406(4) 0.0403(10) Uani 0.452(4) 1 d . . P A 1
O3 O 0.8442(5) 0.7838(3) 1.4291(3) 0.0417(9) Uani 0.452(4) 1 d . . P A 1
O3A O 0.7985(5) 0.7632(3) 1.4433(3) 0.0417(9) Uani 0.548(4) 1 d . U P A 2
O4A O 0.6203(5) 0.7108(3) 1.4367(3) 0.0403(10) Uani 0.548(4) 1 d . U P A 2
O5 O 0.41562(17) 0.70527(10) 1.10974(10) 0.0326(4) Uani 1 1 d . . . . .
O6 O 0.41914(19) 0.60491(11) 1.18735(12) 0.0409(5) Uani 1 1 d . . . . .
O7 O 0.3551(2) 0.71911(14) 1.22281(12) 0.0511(6) Uani 1 1 d . . . . .
O8 O 0.7802(3) 0.83369(14) 1.00925(14) 0.0690(8) Uani 1 1 d . . . . .
O9 O 0.7398(2) 0.83631(11) 1.12780(13) 0.0470(6) Uani 1 1 d . . . . .
O10 O 0.9173(2) 0.77648(14) 1.10181(15) 0.0585(7) Uani 1 1 d . . . . .
O1W O 0.1688(2) 0.78761(11) 1.12032(11) 0.0413(5) Uani 1 1 d . . . . .
H1WA H 0.094075 0.778778 1.120840 0.050 Uiso 1 1 d R U . . .
H1WB H 0.211835 0.763968 1.152670 0.050 Uiso 1 1 d R U . . .
O2W O 0.6330(4) 0.7802(3) 0.7783(3) 0.1456(19) Uani 1 1 d . U . . .
H2WA H 0.699265 0.780183 0.761845 0.175 Uiso 1 1 d R U . . .
H2WB H 0.627204 0.740983 0.799055 0.175 Uiso 1 1 d R U . . .
O3W O 0.5878(11) 0.8878(6) 0.8763(6) 0.132(4) Uani 0.4 1 d . U P . .
H3WA H 0.636033 0.876506 0.913343 0.158 Uiso 0.4 1 d R U P . .
H3WB H 0.596054 0.857586 0.844793 0.158 Uiso 0.4 1 d R U P . .
O3WA O 0.8793(14) 0.7693(8) 0.8916(8) 0.125(5) Uani 0.3 1 d . U P B 1
H3WC H 0.955229 0.772783 0.906801 0.150 Uiso 0.3 1 d R U P B 1
H3WD H 0.840921 0.782053 0.923911 0.150 Uiso 0.3 1 d R U P B 1
N1 N 0.76060(19) 0.52073(12) 0.78792(12) 0.0280(5) Uani 1 1 d . . . . .
N2 N 1.39120(19) 0.52700(11) 0.77794(12) 0.0252(5) Uani 1 1 d . . . . .
N3 N 0.55566(19) 0.50631(11) 0.68410(11) 0.0233(4) Uani 1 1 d . . . . .
N4 N 0.1699(2) 0.65858(11) 1.03174(12) 0.0281(5) Uani 1 1 d . . . . .
N5 N 0.3471(2) 0.84396(12) 1.03796(13) 0.0393(6) Uani 1 1 d D . . . .
C1 C 0.6141(2) 0.60567(16) 0.89630(14) 0.0299(6) Uani 1 1 d . . . . .
C2 C 0.6365(2) 0.62907(14) 0.97112(14) 0.0267(6) Uani 1 1 d . . . . .
C3 C 0.6888(3) 0.69463(15) 0.98951(14) 0.0302(6) Uani 1 1 d . . . . .
H3 H 0.708998 0.724388 0.954930 0.036 Uiso 1 1 calc R U . . .
C4 C 0.7113(2) 0.71637(14) 1.05882(14) 0.0274(6) Uani 1 1 d . . . . .
C5 C 0.6755(2) 0.67389(14) 1.11136(13) 0.0262(6) Uani 1 1 d . . . . .
C6 C 0.6259(3) 0.60793(15) 1.09177(14) 0.0317(6) Uani 1 1 d . . . . .
H6 H 0.603524 0.578302 1.125857 0.038 Uiso 1 1 calc R U . . .
C7 C 0.6086(3) 0.58499(15) 1.02332(14) 0.0308(6) Uani 1 1 d . . . . .
H7 H 0.578223 0.539744 1.012196 0.037 Uiso 1 1 calc R U . . .
C8 C 0.6862(2) 0.69540(13) 1.18639(14) 0.0266(6) Uani 1 1 d . . . . .
C9 C 0.5852(2) 0.69962(13) 1.22109(13) 0.0253(5) Uani 1 1 d . . . . .
C10 C 0.6002(3) 0.71480(15) 1.29172(14) 0.0333(6) Uani 1 1 d . . . . .
H10 H 0.532268 0.716717 1.313881 0.040 Uiso 1 1 calc R U . . .
C11 C 0.7142(3) 0.72717(16) 1.32989(15) 0.0411(8) Uani 1 1 d . . . . .
C12 C 0.8145(3) 0.72483(17) 1.29603(17) 0.0429(8) Uani 1 1 d . . . . .
H12 H 0.891685 0.734196 1.320853 0.051 Uiso 1 1 calc R U . . .
C13 C 0.8005(3) 0.70878(15) 1.22606(16) 0.0355(7) Uani 1 1 d . . . . .
H13 H 0.869155 0.706753 1.204502 0.043 Uiso 1 1 calc R U . . .
C14A C 0.7515(9) 0.7497(6) 1.4049(7) 0.0325(16) Uani 0.452(4) 1 d . . P A 1
C14B C 0.7065(8) 0.7330(4) 1.4096(5) 0.0325(16) Uani 0.548(4) 1 d . . P A 2
C15 C 0.2889(6) 0.8976(3) 1.0013(3) 0.0329(16) Uani 0.452(4) 1 d D U P A 1
H15 H 0.206120 0.892070 0.984817 0.039 Uiso 0.452(4) 1 calc R U P A 1
C15A C 0.2972(7) 0.9072(3) 1.0369(3) 0.060(2) Uani 0.548(4) 1 d D U P A 2
H15A H 0.218351 0.910291 1.046665 0.071 Uiso 0.548(4) 1 calc R U P A 2
C16 C 0.3438(4) 0.9616(4) 0.9860(3) 0.0338(16) Uani 0.452(4) 1 d D U P A 1
H16 H 0.298972 0.997707 0.961302 0.041 Uiso 0.452(4) 1 calc R U P A 1
C16A C 0.3509(5) 0.9665(4) 1.0230(3) 0.060(2) Uani 0.548(4) 1 d D U P A 2
H16A H 0.307954 1.008877 1.022604 0.072 Uiso 0.548(4) 1 calc R U P A 2
C17 C 0.4668(3) 0.96822(16) 1.00931(18) 0.0523(10) Uani 1 1 d D . . . .
C18 C 0.5260(6) 0.9150(3) 1.0489(3) 0.0443(19) Uani 0.452(4) 1 d D U P A 1
H18 H 0.608095 0.919412 1.067609 0.053 Uiso 0.452(4) 1 calc R U P A 1
C18A C 0.5230(7) 0.9029(3) 1.0078(4) 0.074(2) Uani 0.548(4) 1 d D U P A 2
H18A H 0.601053 0.900087 0.996743 0.089 Uiso 0.548(4) 1 calc R U P A 2
C19 C 0.4645(4) 0.8562(4) 1.0605(3) 0.0401(18) Uani 0.452(4) 1 d D U P A 1
H19 H 0.508264 0.820606 1.086789 0.048 Uiso 0.452(4) 1 calc R U P A 1
C19A C 0.4603(5) 0.8383(4) 1.0234(3) 0.068(2) Uani 0.548(4) 1 d D U P A 2
H19A H 0.498068 0.794280 1.023347 0.081 Uiso 0.548(4) 1 calc R U P A 2
C20 C 0.0503(3) 0.65856(17) 1.0209(3) 0.0641(13) Uani 1 1 d . . . . .
H20 H 0.010121 0.701758 1.021561 0.077 Uiso 1 1 calc R U . . .
C21 C -0.0185(3) 0.59824(17) 1.0088(3) 0.0729(15) Uani 1 1 d . . . . .
H21 H -0.102982 0.601428 1.002063 0.087 Uiso 1 1 calc R U . . .
C22 C 0.0356(2) 0.53336(13) 1.00658(15) 0.0291(6) Uani 1 1 d . . . . .
C23 C 0.1606(3) 0.53392(15) 1.01821(19) 0.0430(8) Uani 1 1 d . . . . .
H23 H 0.203009 0.491473 1.017703 0.052 Uiso 1 1 calc R U . . .
C24 C 0.2239(3) 0.59656(15) 1.03062(17) 0.0384(7) Uani 1 1 d . . . . .
H24 H 0.308603 0.595011 1.038578 0.046 Uiso 1 1 calc R U . . .
C25 C 0.8149(3) 0.58206(17) 0.7775(2) 0.0457(8) Uani 1 1 d . . . . .
H25 H 0.768331 0.623267 0.773089 0.055 Uiso 1 1 calc R U . . .
C26 C 0.9373(3) 0.58694(17) 0.7731(2) 0.0509(9) Uani 1 1 d . . . . .
H26 H 0.972162 0.630782 0.766717 0.061 Uiso 1 1 calc R U . . .
C27 C 1.0072(2) 0.52638(16) 0.77818(17) 0.0346(7) Uani 1 1 d . . . . .
C28 C 0.9502(3) 0.46313(16) 0.78738(19) 0.0434(8) Uani 1 1 d . . . . .
H28 H 0.994040 0.420930 0.790393 0.052 Uiso 1 1 calc R U . . .
C29 C 0.8279(3) 0.46254(16) 0.79211(18) 0.0394(7) Uani 1 1 d . . . . .
H29 H 0.791045 0.419306 0.798537 0.047 Uiso 1 1 calc R U . . .
C30 C 1.1399(2) 0.52836(15) 0.77545(17) 0.0342(7) Uani 1 1 d . . . . .
C31 C 1.1939(3) 0.47809(15) 0.73838(16) 0.0345(7) Uani 1 1 d . . . . .
H31 H 1.146687 0.443695 0.712304 0.041 Uiso 1 1 calc R U . . .
C32 C 1.3181(2) 0.47949(15) 0.74049(15) 0.0301(6) Uani 1 1 d . . . . .
H32 H 1.352963 0.445908 0.714720 0.036 Uiso 1 1 calc R U . . .
C33 C 1.3385(3) 0.57669(16) 0.81218(17) 0.0376(7) Uani 1 1 d . . . . .
H33 H 1.387420 0.611065 0.837212 0.045 Uiso 1 1 calc R U . . .
C34 C 1.2144(3) 0.57896(17) 0.81183(19) 0.0444(8) Uani 1 1 d . . . . .
H34 H 1.181073 0.614519 0.836060 0.053 Uiso 1 1 calc R U . . .
C35 C 0.5117(3) 0.56167(16) 0.64619(15) 0.0435(8) Uani 1 1 d . . . . .
H35 H 0.493898 0.602708 0.669123 0.052 Uiso 1 1 calc R U . . .
C36 C 0.4913(3) 0.56106(17) 0.57437(15) 0.0469(9) Uani 1 1 d . . . . .
H36 H 0.462733 0.601709 0.549817 0.056 Uiso 1 1 calc R U . . .
C37 C 0.5127(2) 0.50099(14) 0.53876(13) 0.0266(6) Uani 1 1 d . . . . .
C38 C 0.5611(4) 0.44370(16) 0.57869(16) 0.0476(9) Uani 1 1 d . . . . .
H38 H 0.579862 0.402064 0.557061 0.057 Uiso 1 1 calc R U . . .
C39 C 0.5811(3) 0.44858(16) 0.65028(15) 0.0429(8) Uani 1 1 d . . . . .
H39 H 0.613979 0.409651 0.676218 0.051 Uiso 1 1 calc R U . . .

loop_
_atom_site_aniso_label
_atom_site_aniso_U_11
_atom_site_aniso_U_22
_atom_site_aniso_U_33
_atom_site_aniso_U_23
_atom_site_aniso_U_13
_atom_site_aniso_U_12
Cu1 0.01505(15) 0.02898(17) 0.01744(16) -0.00236(12) 0.00317(11) 0.00000(11)
Cu2 0.02923(18) 0.02347(16) 0.02502(18) 0.00624(12) -0.00174(13) -0.01044(13)
S1 0.0262(3) 0.0290(3) 0.0258(3) 0.0033(3) 0.0040(3) -0.0046(3)
S2 0.0428(4) 0.0323(4) 0.0411(4) -0.0038(3) 0.0094(3) -0.0166(3)
O1 0.0310(10) 0.0396(11) 0.0226(10) -0.0093(8) 0.0023(8) -0.0010(8)
O2 0.0457(13) 0.0496(13) 0.0248(11) 0.0002(9) 0.0058(9) 0.0003(10)
O4 0.041(3) 0.050(2) 0.0300(15) -0.0048(16) 0.007(2) -0.0049(19)
O3 0.039(3) 0.049(2) 0.034(2) -0.0154(17) -0.0047(17) -0.0111(16)
O3A 0.039(3) 0.049(2) 0.034(2) -0.0154(17) -0.0047(17) -0.0111(16)
O4A 0.041(3) 0.050(2) 0.0300(15) -0.0048(16) 0.007(2) -0.0049(19)
O5 0.0296(10) 0.0359(11) 0.0295(10) 0.0108(8) -0.0031(8) -0.0073(8)
O6 0.0405(12) 0.0329(11) 0.0480(13) 0.0141(9) 0.0035(10) -0.0136(9)
O7 0.0364(12) 0.0745(17) 0.0449(14) -0.0094(12) 0.0136(10) 0.0069(12)
O8 0.102(2) 0.0561(16) 0.0483(15) 0.0089(12) 0.0118(15) -0.0406(15)
O9 0.0556(15) 0.0310(11) 0.0545(14) -0.0107(10) 0.0091(11) -0.0048(10)
O10 0.0322(12) 0.0555(15) 0.089(2) -0.0112(14) 0.0137(13) -0.0167(11)
O1W 0.0390(12) 0.0415(12) 0.0445(13) -0.0027(10) 0.0101(10) -0.0064(9)
O2W 0.105(3) 0.148(4) 0.196(5) 0.085(4) 0.059(3) 0.007(3)
O3W 0.167(8) 0.113(7) 0.109(7) -0.011(6) 0.005(6) 0.007(6)
O3WA 0.130(8) 0.147(9) 0.111(8) -0.006(7) 0.060(7) -0.018(7)
N1 0.0170(11) 0.0378(13) 0.0295(12) -0.0014(10) 0.0049(9) -0.0012(9)
N2 0.0180(11) 0.0298(11) 0.0287(12) -0.0009(9) 0.0068(9) -0.0006(9)
N3 0.0216(11) 0.0294(11) 0.0196(11) 0.0007(9) 0.0053(8) 0.0027(9)
N4 0.0264(12) 0.0246(11) 0.0319(12) -0.0005(9) 0.0012(10) -0.0073(9)
N5 0.0349(14) 0.0345(13) 0.0463(15) 0.0146(11) 0.0003(12) -0.0148(11)
C1 0.0204(13) 0.0455(17) 0.0240(14) -0.0049(12) 0.0041(11) 0.0013(11)
C2 0.0221(13) 0.0335(14) 0.0248(13) -0.0063(11) 0.0044(11) -0.0013(11)
C3 0.0336(15) 0.0335(14) 0.0252(14) 0.0000(11) 0.0096(12) -0.0039(12)
C4 0.0268(14) 0.0288(13) 0.0278(14) -0.0043(11) 0.0078(11) -0.0062(11)
C5 0.0260(14) 0.0309(13) 0.0221(13) -0.0049(10) 0.0050(11) -0.0051(11)
C6 0.0387(16) 0.0312(14) 0.0268(14) -0.0026(11) 0.0102(12) -0.0119(12)
C7 0.0339(15) 0.0308(14) 0.0282(14) -0.0086(11) 0.0065(12) -0.0110(12)
C8 0.0313(14) 0.0250(12) 0.0231(13) -0.0035(10) 0.0032(11) -0.0044(11)
C9 0.0304(14) 0.0243(12) 0.0203(13) -0.0006(10) 0.0019(11) -0.0035(10)
C10 0.0455(18) 0.0311(14) 0.0238(14) -0.0007(11) 0.0071(12) 0.0051(12)
C11 0.061(2) 0.0335(15) 0.0237(15) -0.0079(12) -0.0088(14) 0.0095(14)
C12 0.0418(18) 0.0405(17) 0.0386(18) -0.0118(14) -0.0156(14) 0.0017(14)
C13 0.0302(15) 0.0367(15) 0.0371(16) -0.0066(13) -0.0014(12) -0.0046(12)
C14A 0.038(5) 0.027(4) 0.029(2) -0.005(3) -0.006(4) 0.001(3)
C14B 0.038(5) 0.027(4) 0.029(2) -0.005(3) -0.006(4) 0.001(3)
C15 0.026(3) 0.026(3) 0.046(4) -0.003(3) 0.007(3) -0.007(2)
C15A 0.065(4) 0.043(3) 0.082(4) -0.012(3) 0.044(4) -0.012(3)
C16 0.034(3) 0.023(3) 0.044(4) 0.013(3) 0.005(3) -0.003(2)
C16A 0.068(4) 0.041(3) 0.081(4) -0.006(3) 0.041(3) -0.005(3)
C17 0.0380(19) 0.0360(17) 0.080(3) 0.0248(17) -0.0004(18) -0.0144(14)
C18 0.034(3) 0.039(3) 0.054(4) 0.022(3) -0.011(3) -0.015(3)
C18A 0.053(4) 0.076(4) 0.092(5) 0.035(4) 0.008(4) -0.015(3)
C19 0.033(3) 0.028(3) 0.051(4) 0.013(3) -0.018(3) -0.012(2)
C19A 0.059(4) 0.047(3) 0.091(4) 0.016(3) -0.004(3) -0.010(3)
C20 0.0279(17) 0.0261(16) 0.137(4) -0.018(2) 0.010(2) -0.0023(13)
C21 0.0217(16) 0.0301(17) 0.166(5) -0.023(2) 0.012(2) -0.0048(13)
C22 0.0241(14) 0.0234(13) 0.0393(16) -0.0040(11) 0.0034(12) -0.0054(11)
C23 0.0269(15) 0.0244(14) 0.074(2) -0.0037(14) -0.0038(15) 0.0015(11)
C24 0.0238(14) 0.0319(15) 0.057(2) -0.0010(13) -0.0021(13) -0.0044(12)
C25 0.0247(15) 0.0350(16) 0.080(3) 0.0000(16) 0.0157(16) 0.0032(12)
C26 0.0253(16) 0.0334(16) 0.098(3) -0.0025(17) 0.0210(17) -0.0040(13)
C27 0.0189(14) 0.0381(16) 0.0468(18) -0.0048(13) 0.0059(12) -0.0019(11)
C28 0.0232(15) 0.0339(16) 0.075(2) 0.0062(15) 0.0140(15) 0.0059(12)
C29 0.0244(15) 0.0341(15) 0.061(2) 0.0049(14) 0.0116(14) -0.0016(12)
C30 0.0187(13) 0.0363(15) 0.0493(18) -0.0009(13) 0.0102(12) -0.0014(11)
C31 0.0217(14) 0.0370(15) 0.0447(17) -0.0077(13) 0.0055(12) -0.0055(11)
C32 0.0221(13) 0.0348(15) 0.0345(15) -0.0058(12) 0.0074(11) -0.0003(11)
C33 0.0219(14) 0.0375(16) 0.0544(19) -0.0137(14) 0.0092(13) -0.0037(12)
C34 0.0234(15) 0.0423(17) 0.071(2) -0.0223(16) 0.0167(15) -0.0007(12)
C35 0.072(2) 0.0357(16) 0.0234(15) -0.0007(12) 0.0106(14) 0.0241(16)
C36 0.078(2) 0.0387(17) 0.0232(15) 0.0040(12) 0.0059(15) 0.0336(17)
C37 0.0314(14) 0.0297(13) 0.0191(13) 0.0001(10) 0.0050(11) 0.0058(11)
C38 0.088(3) 0.0311(15) 0.0242(15) -0.0001(12) 0.0104(16) 0.0209(16)
C39 0.073(2) 0.0321(15) 0.0231(14) 0.0056(12) 0.0061(14) 0.0201(15)

loop_
_atom_type_symbol
_atom_type_description
_atom_type_scat_dispersion_real
_atom_type_scat_dispersion_imag
_atom_type_scat_source
C C 0.0033 0.0016 'International Tables Vol C Tables 4.2.6.8 and 6.1.1.4'
H H 0.0000 0.0000 'International Tables Vol C Tables 4.2.6.8 and 6.1.1.4'
Cu Cu 0.3201 1.2651 'International Tables Vol C Tables 4.2.6.8 and 6.1.1.4'
N N 0.0061 0.0033 'International Tables Vol C Tables 4.2.6.8 and 6.1.1.4'
O O 0.0106 0.0060 'International Tables Vol C Tables 4.2.6.8 and 6.1.1.4'
S S 0.1246 0.1234 'International Tables Vol C Tables 4.2.6.8 and 6.1.1.4'

loop_
_geom_angle_atom_site_label_1
_geom_angle_atom_site_label_2
_geom_angle_atom_site_label_3
_geom_angle
_geom_angle_site_symmetry_1
_geom_angle_site_symmetry_3
O1 Cu1 N3 173.79(9) . .
O1 Cu1 N1 92.38(9) . .
N3 Cu1 N1 87.67(9) . .
O1 Cu1 N2 90.91(9) . 1_455
N3 Cu1 N2 88.24(9) . 1_455
N1 Cu1 N2 171.67(9) . 1_455
O1 Cu1 O6 90.42(8) . 3_667
N3 Cu1 O6 95.78(8) . 3_667
N1 Cu1 O6 92.51(8) . 3_667
N2 Cu1 O6 95.12(8) 1_455 3_667
O1 Cu1 O2 53.18(7) . .
N3 Cu1 O2 120.69(8) . .
N1 Cu1 O2 84.12(8) . .
N2 Cu1 O2 91.74(8) 1_455 .
O6 Cu1 O2 143.09(7) 3_667 .
O3A Cu2 N5 86.08(17) 4_575 .
O3A Cu2 N4 89.97(16) 4_575 .
N5 Cu2 N4 175.28(9) . .
N5 Cu2 O4 88.1(2) . 4_575
N4 Cu2 O4 87.2(2) . 4_575
O3A Cu2 O1W 159.16(15) 4_575 .
N5 Cu2 O1W 90.75(9) . .
N4 Cu2 O1W 92.03(9) . .
O4 Cu2 O1W 114.6(2) 4_575 .
O3A Cu2 O5 105.50(15) 4_575 .
N5 Cu2 O5 91.29(8) . .
N4 Cu2 O5 92.26(8) . .
O4 Cu2 O5 150.2(2) 4_575 .
O1W Cu2 O5 95.15(8) . .
N5 Cu2 O4A 88.57(14) . 4_575
N4 Cu2 O4A 87.17(14) . 4_575
O4 Cu2 O4A 14.1(2) 4_575 4_575
O1W Cu2 O4A 100.58(14) . 4_575
O5 Cu2 O4A 164.27(14) . 4_575
N5 Cu2 C14B 85.4(2) . 4_575
N4 Cu2 C14B 89.9(2) . 4_575
O4 Cu2 C14B 15.1(2) 4_575 4_575
O1W Cu2 C14B 129.46(19) . 4_575
O5 Cu2 C14B 135.23(19) . 4_575
O6 S1 O7 112.23(15) . .
O6 S1 O5 112.57(13) . .
O7 S1 O5 112.34(14) . .
O6 S1 C9 105.18(12) . .
O7 S1 C9 106.15(13) . .
O5 S1 C9 107.80(12) . .
O9 S2 O8 114.05(17) . .
O9 S2 O10 112.51(16) . .
O8 S2 O10 112.04(18) . .
O9 S2 C4 108.33(13) . .
O8 S2 C4 104.95(14) . .
O10 S2 C4 104.09(14) . .
C1 O1 Cu1 110.39(17) . .
C1 O2 Cu1 73.10(16) . .
C14A O4 Cu2 100.8(6) . 4_676
S1 O5 Cu2 133.21(12) . .
S1 O6 Cu1 170.63(14) . 3_667
Cu2 O1W H1WA 122.4 . .
Cu2 O1W H1WB 95.4 . .
H1WA O1W H1WB 108.8 . .
H2WA O2W H2WB 108.4 . .
H3WA O3W H3WB 108.2 . .
H3WC O3WA H3WD 108.3 . .
C29 N1 C25 117.5(2) . .
C29 N1 Cu1 122.04(19) . .
C25 N1 Cu1 120.19(19) . .
C33 N2 C32 117.4(2) . .
C33 N2 Cu1 122.30(18) . 1_655
C32 N2 Cu1 120.12(18) . 1_655
C35 N3 C39 117.6(2) . .
C35 N3 Cu1 116.59(18) . .
C39 N3 Cu1 125.84(18) . .
C20 N4 C24 116.8(2) . .
C20 N4 Cu2 119.9(2) . .
C24 N4 Cu2 123.03(19) . .
C19 N5 C15 114.0(5) . .
C15A N5 C19A 118.6(5) . .
C15A N5 Cu2 126.4(4) . .
C19 N5 Cu2 126.6(3) . .
C15 N5 Cu2 118.5(3) . .
C19A N5 Cu2 113.6(4) . .
O2 C1 O1 123.2(3) . .
O2 C1 C2 121.0(3) . .
O1 C1 C2 115.7(2) . .
C7 C2 C3 118.8(2) . .
C7 C2 C1 120.7(2) . .
C3 C2 C1 120.5(2) . .
C2 C3 C4 120.9(3) . .
C2 C3 H3 119.6 . .
C4 C3 H3 119.6 . .
C3 C4 C5 120.4(2) . .
C3 C4 S2 116.3(2) . .
C5 C4 S2 123.2(2) . .
C6 C5 C4 117.4(2) . .
C6 C5 C8 118.2(2) . .
C4 C5 C8 124.3(2) . .
C7 C6 C5 122.0(3) . .
C7 C6 H6 119.0 . .
C5 C6 H6 119.0 . .
C6 C7 C2 120.2(2) . .
C6 C7 H7 119.9 . .
C2 C7 H7 119.9 . .
C13 C8 C9 117.0(2) . .
C13 C8 C5 120.2(3) . .
C9 C8 C5 122.6(2) . .
C10 C9 C8 120.7(3) . .
C10 C9 S1 114.4(2) . .
C8 C9 S1 124.7(2) . .
C11 C10 C9 121.1(3) . .
C11 C10 H10 119.4 . .
C9 C10 H10 119.4 . .
C10 C11 C12 118.8(3) . .
C10 C11 C14A 130.4(5) . .
C12 C11 C14A 110.6(5) . .
C10 C11 C14B 110.3(4) . .
C12 C11 C14B 130.5(4) . .
C13 C12 C11 120.4(3) . .
C13 C12 H12 119.8 . .
C11 C12 H12 119.8 . .
C12 C13 C8 121.8(3) . .
C12 C13 H13 119.1 . .
C8 C13 H13 119.1 . .
O3 C14A O4 124.4(11) . .
O3 C14A C11 126.2(9) . .
O4 C14A C11 109.4(7) . .
O4A C14B O3A 123.6(9) . .
O4A C14B C11 124.5(6) . .
O3A C14B C11 111.9(6) . .
C11 C14B Cu2 162.8(5) . 4_676
N5 C15 C16 124.8(6) . .
N5 C15 H15 117.6 . .
C16 C15 H15 117.6 . .
N5 C15A C16A 124.7(6) . .
N5 C15A H15A 117.7 . .
C16A C15A H15A 117.7 . .
C17 C16 C15 117.0(5) . .
C17 C16 H16 121.5 . .
C15 C16 H16 121.5 . .
C15A C16A C17 122.5(6) . .
C15A C16A H16A 118.8 . .
C17 C16A H16A 118.8 . .
C18 C17 C16 118.6(5) . .
C16A C17 C18A 115.5(5) . .
C18 C17 C17 121.1(4) . 3_677
C16 C17 C17 120.2(4) . 3_677
C19 C18 C17 119.4(6) . .
C19 C18 H18 120.3 . .
C17 C18 H18 120.3 . .
C17 C18A C19A 120.3(6) . .
C17 C18A H18A 119.8 . .
C19A C18A H18A 119.8 . .
N5 C19 C18 126.1(6) . .
N5 C19 H19 116.9 . .
C18 C19 H19 116.9 . .
N5 C19A C18A 118.4(6) . .
N5 C19A H19A 120.8 . .
C18A C19A H19A 120.8 . .
N4 C20 C21 123.4(3) . .
N4 C20 H20 118.3 . .
C21 C20 H20 118.3 . .
C22 C21 C20 120.8(3) . .
C22 C21 H21 119.6 . .
C20 C21 H21 119.6 . .
C21 C22 C23 115.3(3) . .
C21 C22 C22 122.5(3) . 3_567
C23 C22 C22 122.2(3) . 3_567
C22 C23 C24 120.8(3) . .
C22 C23 H23 119.6 . .
C24 C23 H23 119.6 . .
N4 C24 C23 122.9(3) . .
N4 C24 H24 118.5 . .
C23 C24 H24 118.5 . .
N1 C25 C26 122.8(3) . .
N1 C25 H25 118.6 . .
C26 C25 H25 118.6 . .
C27 C26 C25 119.4(3) . .
C27 C26 H26 120.3 . .
C25 C26 H26 120.3 . .
C26 C27 C28 117.5(3) . .
C26 C27 C30 122.0(3) . .
C28 C27 C30 120.5(3) . .
C27 C28 C29 119.8(3) . .
C27 C28 H28 120.1 . .
C29 C28 H28 120.1 . .
N1 C29 C28 122.9(3) . .
N1 C29 H29 118.5 . .
C28 C29 H29 118.5 . .
C34 C30 C31 117.6(3) . .
C34 C30 C27 121.0(3) . .
C31 C30 C27 121.3(3) . .
C32 C31 C30 119.4(3) . .
C32 C31 H31 120.3 . .
C30 C31 H31 120.3 . .
N2 C32 C31 123.1(3) . .
N2 C32 H32 118.5 . .
C31 C32 H32 118.5 . .
N2 C33 C34 122.6(3) . .
N2 C33 H33 118.7 . .
C34 C33 H33 118.7 . .
C30 C34 C33 119.8(3) . .
C30 C34 H34 120.1 . .
C33 C34 H34 120.1 . .
N3 C35 C36 122.7(3) . .
N3 C35 H35 118.6 . .
C36 C35 H35 118.6 . .
C37 C36 C35 120.3(3) . .
C37 C36 H36 119.8 . .
C35 C36 H36 119.8 . .
C36 C37 C38 116.6(3) . .
C36 C37 C37 120.8(3) . 3_666
C38 C37 C37 122.6(3) . 3_666
C39 C38 C37 119.8(3) . .
C39 C38 H38 120.1 . .
C37 C38 H38 120.1 . .
N3 C39 C38 122.9(3) . .
N3 C39 H39 118.5 . .
C38 C39 H39 118.5 . .

loop_
_geom_bond_atom_site_label_1
_geom_bond_atom_site_label_2
_geom_bond_distance
_geom_bond_site_symmetry_2
Cu1 O1 1.9352(18) .
Cu1 N3 1.990(2) .
Cu1 N1 2.045(2) .
Cu1 N2 2.051(2) 1_455
Cu1 O6 2.357(2) 3_667
Cu1 O2 2.747(2) .
Cu2 O3A 1.988(5) 4_575
Cu2 N5 2.002(2) .
Cu2 N4 2.007(2) .
Cu2 O4 2.035(8) 4_575
Cu2 O1W 2.132(2) .
Cu2 O5 2.1907(19) .
Cu2 O4A 2.427(5) 4_575
Cu2 C14B 2.503(10) 4_575
S1 O6 1.447(2) .
S1 O7 1.448(2) .
S1 O5 1.455(2) .
S1 C9 1.784(3) .
S2 O9 1.429(2) .
S2 O8 1.449(3) .
S2 O10 1.457(3) .
S2 C4 1.791(3) .
O1 C1 1.279(4) .
O2 C1 1.242(3) .
O4 C14A 1.261(12) .
O3 C14A 1.241(10) .
O3A C14B 1.256(9) .
O4A C14B 1.241(10) .
O1W H1WA 0.8499 .
O1W H1WB 0.8498 .
O2W H2WA 0.8501 .
O2W H2WB 0.8500 .
O3W H3WA 0.8499 .
O3W H3WB 0.8503 .
O3WA H3WC 0.8500 .
O3WA H3WD 0.8501 .
N1 C29 1.323(4) .
N1 C25 1.335(4) .
N2 C33 1.338(4) .
N2 C32 1.340(3) .
N3 C35 1.323(4) .
N3 C39 1.325(4) .
N4 C20 1.314(4) .
N4 C24 1.317(4) .
N5 C15A 1.314(4) .
N5 C19 1.327(4) .
N5 C15 1.339(4) .
N5 C19A 1.340(5) .
C1 C2 1.498(4) .
C2 C7 1.384(4) .
C2 C3 1.387(4) .
C3 C4 1.388(4) .
C3 H3 0.9300 .
C4 C5 1.405(4) .
C5 C6 1.388(4) .
C5 C8 1.496(4) .
C6 C7 1.379(4) .
C6 H6 0.9300 .
C7 H7 0.9300 .
C8 C13 1.397(4) .
C8 C9 1.405(4) .
C9 C10 1.382(4) .
C10 C11 1.379(4) .
C10 H10 0.9300 .
C11 C12 1.386(5) .
C11 C14A 1.506(13) .
C11 C14B 1.565(11) .
C12 C13 1.374(4) .
C12 H12 0.9300 .
C13 H13 0.9300 .
C15 C16 1.406(9) .
C15 H15 0.9300 .
C15A C16A 1.317(10) .
C15A H15A 0.9300 .
C16 C17 1.374(5) .
C16 H16 0.9300 .
C16A C17 1.359(5) .
C16A H16A 0.9300 .
C17 C18 1.365(5) .
C17 C18A 1.385(5) .
C17 C17 1.484(6) 3_677
C18 C19 1.341(9) .
C18 H18 0.9300 .
C18A C19A 1.460(10) .
C18A H18A 0.9300 .
C19 H19 0.9300 .
C19A H19A 0.9300 .
C20 C21 1.369(4) .
C20 H20 0.9300 .
C21 C22 1.367(4) .
C21 H21 0.9300 .
C22 C23 1.371(4) .
C22 C22 1.487(5) 3_567
C23 C24 1.376(4) .
C23 H23 0.9300 .
C24 H24 0.9300 .
C25 C26 1.382(4) .
C25 H25 0.9300 .
C26 C27 1.376(4) .
C26 H26 0.9300 .
C27 C28 1.376(4) .
C27 C30 1.487(4) .
C28 C29 1.380(4) .
C28 H28 0.9300 .
C29 H29 0.9300 .
C30 C34 1.379(4) .
C30 C31 1.385(4) .
C31 C32 1.376(4) .
C31 H31 0.9300 .
C32 H32 0.9300 .
C33 C34 1.381(4) .
C33 H33 0.9300 .
C34 H34 0.9300 .
C35 C36 1.373(4) .
C35 H35 0.9300 .
C36 C37 1.368(4) .
C36 H36 0.9300 .
C37 C38 1.385(4) .
C37 C37 1.483(5) 3_666
C38 C39 1.372(4) .
C38 H38 0.9300 .
C39 H39 0.9300 .

_cod_database_fobs_code 2108529
